data_7112964
loop_
_publ_author_name
'Annibale, Vincent T.'
'Lund, Liisa M.'
'Song, Datong'

_publ_section_title
;
 Unusual transmetallation-induced formation of a C2-symmetric
 tetrapallada-macrocycle.
;
_journal_issue 43
_journal_name_full 'Chemical communications (Cambridge, England)'
_journal_page_first 8261
_journal_page_last 8263
_journal_paper_doi 10.1039/c0cc03314f
_journal_volume 46
_journal_year 2010
_chemical_formula_sum 'C46 H44 Cl4 N4 Pd4'
_chemical_formula_weight 1220.25
_chemical_name_systematic
;
?
;
_space_group_IT_number 15
_symmetry_cell_setting monoclinic
_symmetry_space_group_name_Hall '-C 2yc'
_symmetry_space_group_name_H-M 'C 1 2/c 1'
_atom_sites_solution_hydrogens geom
_atom_sites_solution_primary direct
_atom_sites_solution_secondary difmap
_audit_creation_method SHELXL-97
_cell_angle_alpha 90.00
_cell_angle_beta 124.5226(11)
_cell_angle_gamma 90.00
_cell_formula_units_Z 4
_cell_length_a 21.5383(8)
_cell_length_b 13.6270(3)
_cell_length_c 18.8184(6)
_cell_measurement_reflns_used 17143
_cell_measurement_temperature 150(2)
_cell_measurement_theta_max 27.51
_cell_measurement_theta_min 2.99
_cell_volume 4550.6(3)
_computing_structure_refinement 'SHELXL-97 (Sheldrick, 1997)'
_computing_structure_solution 'SHELXS-97 (Sheldrick, 1990)'
_diffrn_ambient_temperature 150(2)
_diffrn_measured_fraction_theta_full 0.996
_diffrn_measured_fraction_theta_max 0.996
_diffrn_radiation_monochromator graphite
_diffrn_radiation_source 'fine-focus sealed tube'
_diffrn_radiation_type MoK\a
_diffrn_radiation_wavelength 0.71073
_diffrn_reflns_av_R_equivalents 0.0428
_diffrn_reflns_av_sigmaI/netI 0.0444
_diffrn_reflns_limit_h_max 27
_diffrn_reflns_limit_h_min -27
_diffrn_reflns_limit_k_max 17
_diffrn_reflns_limit_k_min -17
_diffrn_reflns_limit_l_max 24
_diffrn_reflns_limit_l_min -24
_diffrn_reflns_number 17143
_diffrn_reflns_theta_full 27.51
_diffrn_reflns_theta_max 27.51
_diffrn_reflns_theta_min 2.99
_exptl_absorpt_coefficient_mu 1.827
_exptl_absorpt_correction_T_max 0.915
_exptl_absorpt_correction_T_min 0.808
_exptl_absorpt_correction_type multi-scan
_exptl_absorpt_process_details
;
multi-scan from symmetry-related measurements
Sortav (Blessing 1995)
;
_exptl_crystal_colour orange
_exptl_crystal_density_diffrn 1.781
_exptl_crystal_density_method 'not measured'
_exptl_crystal_description needle
_exptl_crystal_F_000 2400
_exptl_crystal_size_max 0.12
_exptl_crystal_size_mid 0.09
_exptl_crystal_size_min 0.05
_refine_diff_density_max 1.195
_refine_diff_density_min -1.053
_refine_diff_density_rms 0.122
_refine_ls_extinction_method none
_refine_ls_goodness_of_fit_ref 1.061
_refine_ls_hydrogen_treatment constr
_refine_ls_matrix_type full
_refine_ls_number_parameters 264
_refine_ls_number_reflns 5211
_refine_ls_number_restraints 0
_refine_ls_restrained_S_all 1.061
_refine_ls_R_factor_all 0.0439
_refine_ls_R_factor_gt 0.0334
_refine_ls_shift/su_max 0.000
_refine_ls_shift/su_mean 0.000
_refine_ls_structure_factor_coef Fsqd
_refine_ls_weighting_details 'calc w=1/[\s^2^(Fo^2^)+(0.0443P)^2^+2.9774P] where P=(Fo^2^+2Fc^2^)/3'
_refine_ls_weighting_scheme calc
_refine_ls_wR_factor_gt 0.0826
_refine_ls_wR_factor_ref 0.0881
_reflns_number_gt 4348
_reflns_number_total 5211
_reflns_threshold_expression >2sigma(I)
_cod_data_source_file c0cc03314f.txt
_cod_data_source_block complex4
_cod_original_cell_volume 4550.6(2)
_cod_original_sg_symbol_H-M C2/c
_cod_database_code 7112964

loop_
_symmetry_equiv_pos_as_xyz
'x, y, z'
'-x, y, -z+1/2'
'x+1/2, y+1/2, z'
'-x+1/2, y+1/2, -z+1/2'
'-x, -y, -z'
'x, -y, z-1/2'
'-x+1/2, -y+1/2, -z'
'x+1/2, -y+1/2, z-1/2'

loop_
_atom_site_label
_atom_site_type_symbol
_atom_site_fract_x
_atom_site_fract_y
_atom_site_fract_z
_atom_site_U_iso_or_equiv
_atom_site_adp_type
_atom_site_occupancy
_atom_site_symmetry_multiplicity
_atom_site_calc_flag
_atom_site_refinement_flags
Pd1 Pd -0.128634(13) 0.070147(16) 0.150755(15) 0.02034(8) Uani 1 1 d .
Pd2 Pd 0.009109(14) 0.001421(16) 0.135028(16) 0.02272(9) Uani 1 1 d .
Cl1 Cl -0.05338(4) 0.16206(5) 0.12259(5) 0.02532(17) Uani 1 1 d .
Cl2 Cl -0.11416(4) -0.05936(5) 0.07988(5) 0.02492(17) Uani 1 1 d .
N1 N -0.19437(16) -0.00764(17) 0.17429(18) 0.0238(6) Uani 1 1 d .
N2 N -0.13447(15) 0.17734(17) 0.22028(17) 0.0230(6) Uani 1 1 d .
C1 C -0.1177(2) 0.2307(2) 0.3548(2) 0.0328(8) Uani 1 1 d .
H1A H -0.1164 0.2965 0.3347 0.049 Uiso 1 1 calc R
H1B H -0.0718 0.2199 0.4125 0.049 Uiso 1 1 calc R
H1C H -0.1618 0.2248 0.3572 0.049 Uiso 1 1 calc R
C2 C -0.12242(18) 0.1556(2) 0.2938(2) 0.0238(7) Uani 1 1 d .
C3 C -0.11739(19) 0.0523(2) 0.3203(2) 0.0254(7) Uani 1 1 d .
H3A H -0.1222 0.0514 0.3701 0.030 Uiso 1 1 calc R
C4 C -0.1774(2) -0.0109(2) 0.2522(2) 0.0251(7) Uani 1 1 d .
C5 C -0.2211(2) -0.0740(2) 0.2747(2) 0.0349(8) Uani 1 1 d .
H5A H -0.2307 -0.1380 0.2466 0.052 Uiso 1 1 calc R
H5B H -0.2691 -0.0421 0.2548 0.052 Uiso 1 1 calc R
H5C H -0.1918 -0.0829 0.3374 0.052 Uiso 1 1 calc R
C6 C -0.2177(2) 0.2968(2) 0.1121(2) 0.0298(8) Uani 1 1 d .
H6A H -0.2547 0.2468 0.0838 0.036 Uiso 1 1 calc R
C7 C -0.14826(19) 0.2761(2) 0.1869(2) 0.0250(7) Uani 1 1 d .
C8 C -0.0937(2) 0.3476(2) 0.2270(2) 0.0357(8) Uani 1 1 d .
H8A H -0.0457 0.3329 0.2778 0.043 Uiso 1 1 calc R
C9 C -0.1099(2) 0.4415(3) 0.1920(3) 0.0447(10) Uani 1 1 d .
H9A H -0.0725 0.4914 0.2188 0.054 Uiso 1 1 calc R
C10 C -0.1798(2) 0.4628(3) 0.1187(3) 0.0405(9) Uani 1 1 d .
H10A H -0.1910 0.5275 0.0960 0.049 Uiso 1 1 calc R
C11 C -0.2327(2) 0.3908(3) 0.0789(2) 0.0386(9) Uani 1 1 d .
H11A H -0.2805 0.4054 0.0278 0.046 Uiso 1 1 calc R
C12 C -0.26033(19) -0.0568(2) 0.1045(2) 0.0272(7) Uani 1 1 d .
C13 C -0.3283(2) -0.0073(3) 0.0597(3) 0.0363(9) Uani 1 1 d .
H13A H -0.3310 0.0586 0.0743 0.044 Uiso 1 1 calc R
C14 C -0.3925(2) -0.0540(3) -0.0066(3) 0.0457(10) Uani 1 1 d .
H14A H -0.4395 -0.0205 -0.0371 0.055 Uiso 1 1 calc R
C15 C -0.3881(2) -0.1496(3) -0.0284(3) 0.0441(10) Uani 1 1 d .
H15A H -0.4321 -0.1819 -0.0737 0.053 Uiso 1 1 calc R
C16 C -0.3204(2) -0.1977(3) 0.0155(2) 0.0380(9) Uani 1 1 d .
H16A H -0.3175 -0.2628 -0.0004 0.046 Uiso 1 1 calc R
C17 C -0.2561(2) -0.1521(2) 0.0827(2) 0.0308(8) Uani 1 1 d .
H17A H -0.2093 -0.1862 0.1135 0.037 Uiso 1 1 calc R
C18 C 0.04714(18) -0.1335(2) 0.1413(2) 0.0268(7) Uani 1 1 d .
C19 C 0.06538(19) -0.1929(2) 0.2111(2) 0.0290(7) Uani 1 1 d .
H19A H 0.0611 -0.1678 0.2552 0.035 Uiso 1 1 calc R
C20 C 0.0898(2) -0.2890(2) 0.2163(2) 0.0369(9) Uani 1 1 d .
H20A H 0.1024 -0.3290 0.2641 0.044 Uiso 1 1 calc R
C21 C 0.0959(2) -0.3263(3) 0.1518(3) 0.0400(9) Uani 1 1 d .
H21A H 0.1128 -0.3917 0.1556 0.048 Uiso 1 1 calc R
C22 C 0.0771(2) -0.2683(3) 0.0818(2) 0.0364(9) Uani 1 1 d .
H22A H 0.0810 -0.2935 0.0373 0.044 Uiso 1 1 calc R
C23 C 0.05236(19) -0.1716(2) 0.0772(2) 0.0312(8) Uani 1 1 d .
H23A H 0.0390 -0.1319 0.0290 0.037 Uiso 1 1 calc R

loop_
_atom_site_aniso_label
_atom_site_aniso_U_11
_atom_site_aniso_U_22
_atom_site_aniso_U_33
_atom_site_aniso_U_23
_atom_site_aniso_U_13
_atom_site_aniso_U_12
Pd1 0.01879(14) 0.01960(14) 0.02112(14) -0.00165(8) 0.01041(11) -0.00063(9)
Pd2 0.02165(15) 0.02284(15) 0.02335(15) -0.00053(8) 0.01255(12) -0.00064(9)
Cl1 0.0246(4) 0.0231(4) 0.0302(4) -0.0015(3) 0.0167(4) -0.0024(3)
Cl2 0.0228(4) 0.0230(4) 0.0292(4) -0.0052(3) 0.0149(4) -0.0022(3)
N1 0.0219(15) 0.0247(14) 0.0259(15) -0.0012(10) 0.0141(13) 0.0003(10)
N2 0.0219(14) 0.0202(12) 0.0237(14) -0.0018(10) 0.0109(12) 0.0008(10)
C1 0.037(2) 0.0302(18) 0.0286(19) -0.0050(14) 0.0167(17) 0.0053(15)
C2 0.0164(16) 0.0268(16) 0.0231(16) -0.0023(12) 0.0082(13) 0.0030(12)
C3 0.0263(18) 0.0266(16) 0.0243(17) 0.0018(12) 0.0149(15) 0.0040(13)
C4 0.0236(17) 0.0268(16) 0.0264(18) 0.0023(12) 0.0151(15) 0.0042(13)
C5 0.031(2) 0.044(2) 0.035(2) -0.0008(15) 0.0216(18) -0.0056(16)
C6 0.0312(19) 0.0283(17) 0.0244(18) -0.0028(13) 0.0123(15) 0.0025(14)
C7 0.0284(18) 0.0220(15) 0.0266(17) 0.0007(12) 0.0168(15) 0.0070(13)
C8 0.0277(19) 0.0252(17) 0.045(2) 0.0032(15) 0.0151(18) 0.0042(14)
C9 0.043(2) 0.0248(19) 0.069(3) 0.0014(17) 0.034(2) 0.0009(16)
C10 0.053(3) 0.0271(18) 0.055(3) 0.0117(17) 0.039(2) 0.0164(18)
C11 0.048(2) 0.0363(19) 0.030(2) 0.0082(15) 0.0212(19) 0.0168(18)
C12 0.0231(18) 0.0328(18) 0.0257(18) -0.0024(13) 0.0138(15) -0.0065(13)
C13 0.030(2) 0.041(2) 0.039(2) -0.0015(15) 0.0201(19) -0.0008(15)
C14 0.022(2) 0.068(3) 0.041(2) 0.000(2) 0.0144(18) -0.0052(18)
C15 0.036(2) 0.064(3) 0.034(2) -0.0126(18) 0.0208(19) -0.028(2)
C16 0.043(2) 0.041(2) 0.039(2) -0.0142(16) 0.029(2) -0.0197(17)
C17 0.0275(19) 0.0321(18) 0.036(2) -0.0048(14) 0.0202(17) -0.0061(14)
C18 0.0183(16) 0.0252(16) 0.0315(18) -0.0006(13) 0.0108(15) -0.0015(13)
C19 0.0264(18) 0.0285(17) 0.0311(19) -0.0023(13) 0.0156(16) -0.0019(14)
C20 0.035(2) 0.0305(18) 0.036(2) 0.0046(15) 0.0139(17) 0.0003(15)
C21 0.041(2) 0.0303(18) 0.046(2) -0.0037(16) 0.023(2) 0.0054(16)
C22 0.033(2) 0.038(2) 0.037(2) -0.0086(16) 0.0189(17) 0.0042(16)
C23 0.0277(19) 0.0329(18) 0.0290(19) -0.0013(14) 0.0137(16) 0.0012(14)

loop_
_atom_type_symbol
_atom_type_description
_atom_type_scat_dispersion_real
_atom_type_scat_dispersion_imag
_atom_type_scat_source
C C 0.0033 0.0016 'International Tables Vol C Tables 4.2.6.8 and 6.1.1.4'
H H 0.0000 0.0000 'International Tables Vol C Tables 4.2.6.8 and 6.1.1.4'
N N 0.0061 0.0033 'International Tables Vol C Tables 4.2.6.8 and 6.1.1.4'
Cl Cl 0.1484 0.1585 'International Tables Vol C Tables 4.2.6.8 and 6.1.1.4'
Pd Pd -0.9988 1.0072 'International Tables Vol C Tables 4.2.6.8 and 6.1.1.4'

loop_
_geom_angle_atom_site_label_1
_geom_angle_atom_site_label_2
_geom_angle_atom_site_label_3
_geom_angle
_geom_angle_site_symmetry_1
_geom_angle_site_symmetry_3
N1 Pd1 N2 85.87(10) . .
N1 Pd1 Cl1 179.29(8) . .
N2 Pd1 Cl1 93.75(8) . .
N1 Pd1 Cl2 93.79(7) . .
N2 Pd1 Cl2 175.63(8) . .
Cl1 Pd1 Cl2 86.63(3) . .
C18 Pd2 C3 87.41(13) . 2
C18 Pd2 Cl2 91.39(9) . .
C3 Pd2 Cl2 177.85(9) 2 .
C18 Pd2 Cl1 173.09(9) . .
C3 Pd2 Cl1 99.47(9) 2 .
Cl2 Pd2 Cl1 81.75(3) . .
Pd1 Cl1 Pd2 85.15(2) . .
Pd1 Cl2 Pd2 88.00(3) . .
C4 N1 C12 121.0(3) . .
C4 N1 Pd1 119.0(2) . .
C12 N1 Pd1 119.9(2) . .
C2 N2 C7 123.3(3) . .
C2 N2 Pd1 118.8(2) . .
C7 N2 Pd1 117.8(2) . .
N2 C2 C3 120.9(3) . .
N2 C2 C1 123.4(3) . .
C3 C2 C1 115.5(3) . .
C4 C3 C2 113.7(3) . .
C4 C3 Pd2 112.5(2) . 2
C2 C3 Pd2 107.6(2) . 2
N1 C4 C3 120.6(3) . .
N1 C4 C5 121.2(3) . .
C3 C4 C5 118.0(3) . .
C11 C6 C7 119.4(3) . .
C8 C7 C6 120.6(3) . .
C8 C7 N2 121.3(3) . .
C6 C7 N2 118.0(3) . .
C7 C8 C9 119.0(3) . .
C10 C9 C8 120.4(4) . .
C11 C10 C9 119.9(3) . .
C10 C11 C6 120.7(4) . .
C17 C12 C13 120.2(3) . .
C17 C12 N1 120.7(3) . .
C13 C12 N1 119.0(3) . .
C12 C13 C14 119.8(3) . .
C13 C14 C15 119.8(4) . .
C16 C15 C14 120.0(4) . .
C15 C16 C17 120.6(4) . .
C12 C17 C16 119.5(3) . .
C23 C18 C19 119.1(3) . .
C23 C18 Pd2 122.2(3) . .
C19 C18 Pd2 118.7(2) . .
C20 C19 C18 120.4(3) . .
C21 C20 C19 120.1(3) . .
C22 C21 C20 120.1(3) . .
C21 C22 C23 119.2(3) . .
C18 C23 C22 121.2(3) . .

loop_
_geom_bond_atom_site_label_1
_geom_bond_atom_site_label_2
_geom_bond_distance
_geom_bond_site_symmetry_2
Pd1 N1 2.009(3) .
Pd1 N2 2.012(2) .
Pd1 Cl1 2.3347(8) .
Pd1 Cl2 2.3371(8) .
Pd2 C18 1.988(3) .
Pd2 C3 2.099(3) 2
Pd2 Cl2 2.3851(8) .
Pd2 Cl1 2.5101(8) .
N1 C4 1.295(4) .
N1 C12 1.441(4) .
N2 C2 1.288(4) .
N2 C7 1.444(4) .
C1 C2 1.499(4) .
C2 C3 1.477(4) .
C3 C4 1.475(5) .
C3 Pd2 2.099(3) 2
C4 C5 1.501(5) .
C6 C11 1.381(5) .
C6 C7 1.383(5) .
C7 C8 1.376(5) .
C8 C9 1.390(5) .
C9 C10 1.378(6) .
C10 C11 1.362(6) .
C12 C17 1.381(4) .
C12 C13 1.383(5) .
C13 C14 1.385(5) .
C14 C15 1.386(6) .
C15 C16 1.368(6) .
C16 C17 1.386(5) .
C18 C23 1.375(5) .
C18 C19 1.396(5) .
C19 C20 1.393(5) .
C20 C21 1.389(5) .
C21 C22 1.387(5) .
C22 C23 1.406(5) .
